data_7108841
loop_
_publ_author_name
'Li, Xuejian'
'Zhao, Yanyan'
'Qu, Haijun'
'Mao, Zhenjun'
'Lin, Xufeng'

_publ_section_title
;
 Organocatalytic asymmetric multicomponent reactions of aromatic aldehydes
 and anilines with \b-ketoesters: facile and atom-economical access to
 chiral tetrahydropyridines
;
_journal_coden_ASTM CHCOFS
_journal_issue 14
_journal_name_full
;
 Chemical Communications (Cambridge, United Kingdom)
;
_journal_page_first 1401
_journal_page_last 1403
_journal_paper_doi 10.1039/c2cc38349g
_journal_volume 49
_journal_year 2013
_chemical_absolute_configuration unk
_chemical_formula_moiety 'C30 H30 N2 O'
_chemical_formula_sum 'C30 H30 N2 O'
_chemical_formula_weight 434.56
_space_group_IT_number 1
_symmetry_cell_setting triclinic
_symmetry_space_group_name_Hall 'P 1'
_symmetry_space_group_name_H-M 'P 1'
_atom_sites_solution_hydrogens geom
_atom_sites_solution_primary direct
_atom_sites_solution_secondary difmap
_audit_creation_method SHELXL-97
_cell_angle_alpha 87.612(10)
_cell_angle_beta 85.963(9)
_cell_angle_gamma 78.796(6)
_cell_formula_units_Z 2
_cell_length_a 7.9799(5)
_cell_length_b 8.7756(7)
_cell_length_c 17.288(2)
_cell_measurement_reflns_used 1748
_cell_measurement_temperature 293(2)
_cell_measurement_theta_max 29.4609
_cell_measurement_theta_min 2.9245
_cell_volume 1184.15(18)
_computing_cell_refinement 'CrysAlis PRO (Agilent Technologies, 2011)'
_computing_data_collection 'CrysAlis PRO'
_computing_data_reduction 'CrysAlis PRO'
_computing_molecular_graphics 'OLEX2 (Dolomanov et al., 2009)'
_computing_publication_material OLEX2
_computing_structure_refinement 'SHELXL-97 (Sheldrick, 2008)'
_computing_structure_solution 'SHELXS-97 (Sheldrick, 2008)'
_diffrn_ambient_temperature 293(2)
_diffrn_detector_area_resol_mean 10.3592
_diffrn_measured_fraction_theta_full 0.982
_diffrn_measured_fraction_theta_max 0.982
_diffrn_measurement_device_type 'Xcalibur, Atlas, Gemini ultra'
_diffrn_measurement_method '\w scans'
_diffrn_radiation_monochromator graphite
_diffrn_radiation_source 'fine-focus sealed tube'
_diffrn_radiation_type MoK\a
_diffrn_radiation_wavelength 0.71073
_diffrn_reflns_av_R_equivalents 0.0394
_diffrn_reflns_av_sigmaI/netI 0.0756
_diffrn_reflns_limit_h_max 9
_diffrn_reflns_limit_h_min -9
_diffrn_reflns_limit_k_max 10
_diffrn_reflns_limit_k_min -10
_diffrn_reflns_limit_l_max 16
_diffrn_reflns_limit_l_min -20
_diffrn_reflns_number 7683
_diffrn_reflns_theta_full 25.35
_diffrn_reflns_theta_max 25.35
_diffrn_reflns_theta_min 2.93
_exptl_absorpt_coefficient_mu 0.074
_exptl_absorpt_correction_T_max 0.9854
_exptl_absorpt_correction_T_min 0.9677
_exptl_absorpt_correction_type multi-scan
_exptl_absorpt_process_details
;
CrysAlis PRO (Agilent Technologies, 2011)
;
_exptl_crystal_colour colorless
_exptl_crystal_density_diffrn 1.219
_exptl_crystal_density_method 'not measured'
_exptl_crystal_description block
_exptl_crystal_F_000 464
_exptl_crystal_size_max 0.45
_exptl_crystal_size_mid 0.35
_exptl_crystal_size_min 0.20
_refine_diff_density_max 0.560
_refine_diff_density_min -0.347
_refine_diff_density_rms 0.106
_refine_ls_abs_structure_details 'Flack H D (1983), Acta Cryst. A39, 876-881'
_refine_ls_abs_structure_Flack -2(4)
_refine_ls_extinction_coef 0.078(16)
_refine_ls_extinction_expression Fc^*^=kFc[1+0.001xFc^2^\l^3^/sin(2\q)]^-1/4^
_refine_ls_extinction_method SHELXL
_refine_ls_goodness_of_fit_ref 1.115
_refine_ls_hydrogen_treatment constr
_refine_ls_matrix_type full
_refine_ls_number_parameters 598
_refine_ls_number_reflns 5799
_refine_ls_number_restraints 3
_refine_ls_restrained_S_all 1.115
_refine_ls_R_factor_all 0.1374
_refine_ls_R_factor_gt 0.1109
_refine_ls_shift/su_max 0.000
_refine_ls_shift/su_mean 0.000
_refine_ls_structure_factor_coef Fsqd
_refine_ls_weighting_details 'calc w=1/[\s^2^(Fo^2^)+(0.2000P)^2^+0.0000P] where P=(Fo^2^+2Fc^2^)/3'
_refine_ls_weighting_scheme calc
_refine_ls_wR_factor_gt 0.2762
_refine_ls_wR_factor_ref 0.3099
_reflns_number_gt 4145
_reflns_number_total 5799
_reflns_threshold_expression >2sigma(I)
_cod_data_source_file c2cc38349g.txt
_cod_data_source_block 120827_lxf_lxj
_cod_original_cell_volume 1184.2(2)
_cod_database_code 7108841

loop_
_symmetry_equiv_pos_as_xyz
'x, y, z'

loop_
_atom_site_label
_atom_site_type_symbol
_atom_site_fract_x
_atom_site_fract_y
_atom_site_fract_z
_atom_site_U_iso_or_equiv
_atom_site_adp_type
_atom_site_occupancy
_atom_site_symmetry_multiplicity
_atom_site_calc_flag
_atom_site_refinement_flags
O1 O 0.6246(8) 0.1847(8) 0.2438(3) 0.0729(17) Uani 1 1 d .
H1 H 0.7197 0.1786 0.2214 0.109 Uiso 1 1 calc R
O2 O 0.9876(9) 0.1328(8) 0.1550(4) 0.0828(19) Uani 1 1 d .
H2 H 0.9531 0.2271 0.1519 0.124 Uiso 1 1 calc R
N1 N 0.2048(7) 0.2859(6) 0.4087(3) 0.0487(15) Uani 1 1 d .
N2 N 0.6672(9) 0.1655(8) 0.4898(4) 0.0635(17) Uani 1 1 d .
H2A H 0.6834 0.2563 0.4745 0.076 Uiso 1 1 calc R
N3 N 0.6289(7) 0.2465(6) -0.0146(3) 0.0482(14) Uani 1 1 d .
N4 N 1.1152(10) 0.1412(9) -0.0952(5) 0.078(2) Uani 1 1 d .
H4 H 1.1272 0.2306 -0.0803 0.094 Uiso 1 1 calc R
C1 C 0.6398(10) 0.1047(10) 0.3155(5) 0.065(2) Uani 1 1 d .
H1A H 0.7511 0.1067 0.3342 0.078 Uiso 1 1 calc R
H1B H 0.6326 -0.0030 0.3088 0.078 Uiso 1 1 calc R
C2 C 0.5025(8) 0.1748(8) 0.3746(4) 0.0482(17) Uani 1 1 d .
H2B H 0.5186 0.2821 0.3783 0.058 Uiso 1 1 calc R
C3 C 0.3171(8) 0.1909(8) 0.3510(4) 0.0436(15) Uani 1 1 d .
H3 H 0.3105 0.2532 0.3025 0.052 Uiso 1 1 calc R
C4 C 0.2577(9) 0.0430(8) 0.3338(5) 0.0495(17) Uani 1 1 d .
C5 C 0.3259(11) -0.0336(10) 0.2660(5) 0.067(2) Uani 1 1 d .
H5 H 0.4087 0.0034 0.2340 0.080 Uiso 1 1 calc R
C6 C 0.2678(14) -0.1658(14) 0.2472(7) 0.089(3) Uani 1 1 d .
H6 H 0.3158 -0.2185 0.2030 0.107 Uiso 1 1 calc R
C7 C 0.1418(14) -0.2218(12) 0.2915(7) 0.087(3) Uani 1 1 d .
H7 H 0.1031 -0.3093 0.2772 0.104 Uiso 1 1 calc R
C8 C 0.0741(12) -0.1441(10) 0.3582(5) 0.068(2) Uani 1 1 d .
H8 H -0.0096 -0.1805 0.3899 0.081 Uiso 1 1 calc R
C9 C 0.1310(10) -0.0122(9) 0.3778(4) 0.0580(19) Uani 1 1 d .
H9 H 0.0821 0.0405 0.4219 0.070 Uiso 1 1 calc R
C10 C 0.0488(8) 0.3731(7) 0.3871(4) 0.0472(16) Uani 1 1 d .
C11 C -0.0052(10) 0.3670(8) 0.3117(4) 0.0533(18) Uani 1 1 d .
H11 H 0.0628 0.3024 0.2757 0.064 Uiso 1 1 calc R
C12 C -0.1621(12) 0.4584(10) 0.2904(7) 0.076(3) Uani 1 1 d .
H12 H -0.1964 0.4542 0.2404 0.091 Uiso 1 1 calc R
C13 C -0.2645(12) 0.5538(11) 0.3434(7) 0.081(3) Uani 1 1 d .
H13 H -0.3670 0.6155 0.3293 0.097 Uiso 1 1 calc R
C14 C -0.2129(12) 0.5561(10) 0.4165(7) 0.076(3) Uani 1 1 d .
H14 H -0.2834 0.6189 0.4525 0.091 Uiso 1 1 calc R
C15 C -0.0593(11) 0.4686(9) 0.4399(6) 0.066(2) Uani 1 1 d .
H15 H -0.0286 0.4736 0.4905 0.080 Uiso 1 1 calc R
C16 C 0.2405(10) 0.2697(8) 0.4909(4) 0.0526(18) Uani 1 1 d .
H16 H 0.1328 0.2604 0.5199 0.063 Uiso 1 1 calc R
C17 C 0.2957(10) 0.4118(8) 0.5204(4) 0.0535(18) Uani 1 1 d .
C18 C 0.3260(9) 0.5354(8) 0.4745(5) 0.0547(18) Uani 1 1 d .
H18 H 0.3126 0.5354 0.4215 0.066 Uiso 1 1 calc R
C19 C 0.3764(12) 0.6606(10) 0.5059(7) 0.079(3) Uani 1 1 d .
H19 H 0.3999 0.7418 0.4733 0.095 Uiso 1 1 calc R
C20 C 0.3924(15) 0.6674(13) 0.5836(9) 0.099(4) Uani 1 1 d .
H20 H 0.4217 0.7541 0.6043 0.118 Uiso 1 1 calc R
C21 C 0.365(2) 0.5456(18) 0.6301(8) 0.116(5) Uani 1 1 d .
H21 H 0.3817 0.5461 0.6827 0.139 Uiso 1 1 calc R
C22 C 0.3121(17) 0.4198(11) 0.5999(6) 0.092(4) Uani 1 1 d .
H22 H 0.2872 0.3400 0.6332 0.111 Uiso 1 1 calc R
C23 C 0.3690(10) 0.1158(9) 0.5057(4) 0.0556(18) Uani 1 1 d .
H23A H 0.3951 0.1085 0.5598 0.067 Uiso 1 1 calc R
H23B H 0.3154 0.0289 0.4958 0.067 Uiso 1 1 calc R
C24 C 0.5330(10) 0.1031(8) 0.4559(4) 0.0518(17) Uani 1 1 d .
H24 H 0.5775 -0.0081 0.4493 0.062 Uiso 1 1 calc R
C25 C 0.7697(9) 0.0849(9) 0.5454(4) 0.0509(17) Uani 1 1 d .
C26 C 0.8415(11) 0.1739(12) 0.5947(5) 0.068(2) Uani 1 1 d .
H26 H 0.8107 0.2817 0.5938 0.082 Uiso 1 1 calc R
C27 C 0.9610(13) 0.0957(15) 0.6455(5) 0.080(3) Uani 1 1 d .
H27 H 1.0084 0.1531 0.6792 0.096 Uiso 1 1 calc R
C28 C 1.0089(13) -0.0595(17) 0.6469(7) 0.093(4) Uani 1 1 d .
H28 H 1.0938 -0.1082 0.6787 0.111 Uiso 1 1 calc R
C29 C 0.9322(14) -0.1460(13) 0.6012(6) 0.085(3) Uani 1 1 d .
H29 H 0.9598 -0.2539 0.6046 0.102 Uiso 1 1 calc R
C30 C 0.8149(12) -0.0747(10) 0.5504(5) 0.068(2) Uani 1 1 d .
H30 H 0.7653 -0.1348 0.5190 0.082 Uiso 1 1 calc R
C31 C 1.0393(12) 0.0757(14) 0.0803(5) 0.082(3) Uani 1 1 d .
H31A H 1.0508 -0.0365 0.0824 0.098 Uiso 1 1 calc R
H31B H 1.1509 0.0993 0.0649 0.098 Uiso 1 1 calc R
C32 C 0.9200(9) 0.1406(10) 0.0211(5) 0.059(2) Uani 1 1 d .
H32 H 0.9306 0.2500 0.0154 0.071 Uiso 1 1 calc R
C33 C 0.9746(9) 0.0750(8) -0.0595(4) 0.0524(18) Uani 1 1 d .
H33 H 1.0198 -0.0361 -0.0513 0.063 Uiso 1 1 calc R
C34 C 1.2329(10) 0.0677(11) -0.1527(4) 0.064(2) Uani 1 1 d .
C35 C 1.2774(14) -0.0929(12) -0.1571(6) 0.079(3) Uani 1 1 d .
H35 H 1.2204 -0.1570 -0.1252 0.095 Uiso 1 1 calc R
C36 C 1.4085(16) -0.1553(15) -0.2100(7) 0.097(4) Uani 1 1 d .
H36 H 1.4376 -0.2628 -0.2134 0.116 Uiso 1 1 calc R
C37 C 1.4962(13) -0.0668(19) -0.2570(6) 0.096(4) Uani 1 1 d .
H37 H 1.5877 -0.1123 -0.2900 0.116 Uiso 1 1 calc R
C38 C 1.4471(13) 0.0907(17) -0.2547(5) 0.087(3) Uani 1 1 d .
H38 H 1.5031 0.1530 -0.2881 0.105 Uiso 1 1 calc R
C39 C 1.3160(13) 0.1594(12) -0.2038(6) 0.080(3) Uani 1 1 d .
H39 H 1.2832 0.2670 -0.2037 0.096 Uiso 1 1 calc R
C40 C 0.8254(9) 0.0862(9) -0.1100(4) 0.0540(18) Uani 1 1 d .
H40A H 0.7718 -0.0031 -0.0990 0.065 Uiso 1 1 calc R
H40B H 0.8675 0.0835 -0.1640 0.065 Uiso 1 1 calc R
C41 C 0.6905(9) 0.2359(8) -0.0969(4) 0.0506(17) Uani 1 1 d .
H41 H 0.5922 0.2252 -0.1257 0.061 Uiso 1 1 calc R
C42 C 0.7497(10) 0.3819(9) -0.1298(4) 0.0552(19) Uani 1 1 d .
C43 C 0.7799(17) 0.4002(12) -0.2087(6) 0.092(3) Uani 1 1 d .
H43 H 0.7647 0.3219 -0.2407 0.110 Uiso 1 1 calc R
C44 C 0.8311(18) 0.5281(16) -0.2417(8) 0.114(5) Uani 1 1 d .
H44 H 0.8472 0.5378 -0.2954 0.137 Uiso 1 1 calc R
C45 C 0.8598(18) 0.6470(13) -0.1939(9) 0.106(4) Uani 1 1 d .
H45 H 0.8994 0.7337 -0.2149 0.127 Uiso 1 1 calc R
C46 C 0.8274(12) 0.6290(10) -0.1174(7) 0.078(3) Uani 1 1 d .
H46 H 0.8421 0.7064 -0.0849 0.093 Uiso 1 1 calc R
C47 C 0.7731(10) 0.4998(9) -0.0856(5) 0.061(2) Uani 1 1 d .
H47 H 0.7516 0.4926 -0.0321 0.074 Uiso 1 1 calc R
C48 C 0.4677(9) 0.3316(8) 0.0072(5) 0.0533(18) Uani 1 1 d .
C49 C 0.3747(11) 0.4314(10) -0.0473(6) 0.069(2) Uani 1 1 d .
H49 H 0.4196 0.4394 -0.0982 0.083 Uiso 1 1 calc R
C50 C 0.2163(13) 0.5173(11) -0.0245(7) 0.083(3) Uani 1 1 d .
H50 H 0.1543 0.5781 -0.0621 0.099 Uiso 1 1 calc R
C51 C 0.1469(13) 0.5188(12) 0.0474(9) 0.096(4) Uani 1 1 d .
H51 H 0.0414 0.5809 0.0609 0.115 Uiso 1 1 calc R
C52 C 0.2402(13) 0.4223(11) 0.1019(7) 0.092(3) Uani 1 1 d .
H52 H 0.1955 0.4214 0.1530 0.111 Uiso 1 1 calc R
C53 C 0.3974(10) 0.3273(10) 0.0829(5) 0.063(2) Uani 1 1 d .
H53 H 0.4546 0.2619 0.1203 0.076 Uiso 1 1 calc R
C54 C 0.7252(9) 0.1468(8) 0.0413(4) 0.0483(17) Uani 1 1 d .
H54 H 0.6997 0.2013 0.0904 0.058 Uiso 1 1 calc R
C55 C 0.6707(10) -0.0101(8) 0.0572(5) 0.0555(18) Uani 1 1 d .
C56 C 0.5492(12) -0.0566(10) 0.0147(6) 0.068(2) Uani 1 1 d .
H56 H 0.5011 0.0089 -0.0249 0.082 Uiso 1 1 calc R
C57 C 0.4982(16) -0.1942(14) 0.0288(8) 0.101(4) Uani 1 1 d .
H57 H 0.4163 -0.2219 -0.0007 0.121 Uiso 1 1 calc R
C58 C 0.568(2) -0.2934(13) 0.0874(10) 0.117(5) Uani 1 1 d .
H58 H 0.5358 -0.3890 0.0967 0.140 Uiso 1 1 calc R
C59 C 0.686(2) -0.2499(14) 0.1316(9) 0.108(5) Uani 1 1 d .
H59 H 0.7345 -0.3167 0.1707 0.130 Uiso 1 1 calc R
C60 C 0.7342(14) -0.1065(10) 0.1182(5) 0.075(3) Uani 1 1 d .
H60 H 0.8092 -0.0752 0.1503 0.090 Uiso 1 1 calc R

loop_
_atom_site_aniso_label
_atom_site_aniso_U_11
_atom_site_aniso_U_22
_atom_site_aniso_U_33
_atom_site_aniso_U_23
_atom_site_aniso_U_13
_atom_site_aniso_U_12
O1 0.066(3) 0.111(5) 0.049(3) -0.003(3) 0.005(3) -0.038(3)
O2 0.073(4) 0.102(5) 0.076(4) -0.016(3) -0.028(3) -0.010(4)
N1 0.048(3) 0.050(3) 0.046(3) 0.003(2) -0.005(3) -0.003(3)
N2 0.059(4) 0.067(4) 0.069(4) 0.017(3) -0.025(3) -0.020(3)
N3 0.035(3) 0.052(3) 0.057(3) -0.002(3) 0.001(2) -0.006(2)
N4 0.077(5) 0.077(5) 0.084(5) -0.032(4) 0.027(4) -0.029(4)
C1 0.041(4) 0.075(5) 0.081(6) -0.002(4) -0.012(4) -0.016(4)
C2 0.038(4) 0.045(4) 0.063(4) 0.006(3) -0.013(3) -0.011(3)
C3 0.037(3) 0.051(4) 0.043(3) 0.002(3) -0.006(3) -0.009(3)
C4 0.043(4) 0.044(4) 0.066(4) 0.011(3) -0.015(3) -0.019(3)
C5 0.062(5) 0.079(6) 0.061(5) -0.021(4) 0.001(4) -0.016(4)
C6 0.079(7) 0.101(7) 0.094(7) -0.044(6) -0.001(5) -0.030(6)
C7 0.086(7) 0.073(6) 0.112(8) -0.026(6) 0.001(6) -0.041(5)
C8 0.073(6) 0.062(5) 0.077(5) -0.003(4) -0.005(4) -0.035(4)
C9 0.053(4) 0.066(5) 0.055(4) 0.000(3) -0.003(3) -0.014(4)
C10 0.038(3) 0.030(3) 0.074(5) 0.003(3) 0.001(3) -0.010(3)
C11 0.050(4) 0.054(4) 0.057(4) 0.001(3) -0.012(3) -0.011(3)
C12 0.056(5) 0.056(5) 0.115(7) 0.021(5) -0.025(5) -0.012(4)
C13 0.047(5) 0.066(6) 0.124(9) -0.005(5) -0.013(5) 0.006(4)
C14 0.054(5) 0.063(5) 0.110(8) -0.007(5) 0.006(5) -0.012(4)
C15 0.056(5) 0.061(5) 0.086(6) 0.000(4) -0.008(4) -0.018(4)
C16 0.059(4) 0.051(4) 0.048(4) 0.007(3) 0.004(3) -0.015(3)
C17 0.054(4) 0.051(4) 0.052(4) -0.006(3) -0.003(3) -0.002(3)
C18 0.048(4) 0.048(4) 0.068(5) -0.013(3) -0.001(3) -0.008(3)
C19 0.059(5) 0.053(5) 0.126(9) -0.019(5) 0.003(5) -0.013(4)
C20 0.084(7) 0.070(7) 0.146(11) -0.060(7) -0.043(7) 0.000(5)
C21 0.157(13) 0.106(9) 0.085(8) -0.037(7) -0.050(8) -0.003(9)
C22 0.135(10) 0.064(5) 0.076(6) -0.017(5) -0.039(6) 0.002(6)
C23 0.063(4) 0.060(4) 0.049(4) 0.017(3) -0.017(3) -0.024(4)
C24 0.061(5) 0.046(4) 0.052(4) 0.007(3) -0.018(3) -0.017(3)
C25 0.044(4) 0.066(4) 0.045(4) -0.001(3) -0.005(3) -0.013(3)
C26 0.058(5) 0.092(6) 0.058(5) -0.002(4) -0.001(4) -0.023(4)
C27 0.073(6) 0.123(9) 0.055(5) -0.004(5) -0.010(4) -0.041(6)
C28 0.056(5) 0.136(11) 0.079(6) 0.032(7) -0.013(5) -0.005(6)
C29 0.078(6) 0.084(7) 0.085(7) 0.018(5) -0.016(5) 0.001(5)
C30 0.072(5) 0.066(5) 0.061(5) 0.014(4) -0.011(4) -0.002(4)
C31 0.059(5) 0.117(8) 0.072(6) -0.009(5) -0.001(4) -0.025(5)
C32 0.037(4) 0.070(5) 0.076(5) -0.021(4) -0.003(4) -0.018(3)
C33 0.043(4) 0.047(4) 0.061(4) 0.002(3) 0.016(3) -0.001(3)
C34 0.041(4) 0.105(7) 0.051(4) -0.022(4) 0.005(3) -0.023(4)
C35 0.087(7) 0.078(6) 0.074(6) -0.010(5) 0.009(5) -0.023(5)
C36 0.086(7) 0.099(8) 0.093(7) -0.015(6) -0.002(6) 0.013(6)
C37 0.054(5) 0.158(13) 0.075(7) -0.031(7) 0.008(5) -0.013(7)
C38 0.071(6) 0.148(11) 0.048(5) 0.010(6) -0.006(4) -0.037(7)
C39 0.071(6) 0.087(6) 0.085(6) -0.001(5) -0.017(5) -0.017(5)
C40 0.057(4) 0.060(4) 0.047(4) -0.021(3) 0.012(3) -0.018(3)
C41 0.050(4) 0.051(4) 0.051(4) -0.008(3) -0.006(3) -0.008(3)
C42 0.058(4) 0.050(4) 0.055(4) 0.004(3) -0.004(3) -0.003(3)
C43 0.135(10) 0.083(7) 0.053(5) 0.006(5) 0.018(5) -0.020(6)
C44 0.135(11) 0.103(9) 0.085(7) 0.052(7) 0.027(7) 0.004(8)
C45 0.118(9) 0.060(6) 0.129(11) 0.042(7) 0.015(8) -0.006(6)
C46 0.066(5) 0.053(5) 0.113(8) 0.019(5) -0.008(5) -0.010(4)
C47 0.057(4) 0.060(5) 0.065(5) 0.013(4) -0.009(4) -0.006(4)
C48 0.042(4) 0.045(4) 0.075(5) 0.001(3) 0.001(3) -0.018(3)
C49 0.050(4) 0.066(5) 0.088(6) -0.002(4) -0.002(4) -0.007(4)
C50 0.061(5) 0.060(5) 0.126(9) 0.003(5) -0.015(6) -0.004(4)
C51 0.050(5) 0.064(6) 0.163(11) -0.003(7) 0.010(6) 0.009(4)
C52 0.065(6) 0.072(6) 0.132(9) 0.004(6) 0.040(6) -0.009(5)
C53 0.048(4) 0.065(5) 0.076(5) 0.002(4) 0.012(4) -0.013(4)
C54 0.049(4) 0.046(4) 0.049(4) -0.007(3) 0.005(3) -0.006(3)
C55 0.054(4) 0.048(4) 0.066(5) -0.014(3) 0.009(3) -0.015(3)
C56 0.069(5) 0.054(5) 0.083(6) -0.016(4) 0.013(4) -0.019(4)
C57 0.093(8) 0.079(7) 0.139(11) -0.037(7) 0.036(7) -0.043(6)
C58 0.156(14) 0.056(6) 0.140(12) 0.005(7) 0.037(11) -0.043(8)
C59 0.117(10) 0.068(7) 0.119(10) 0.029(7) 0.039(9) 0.009(7)
C60 0.089(6) 0.063(5) 0.070(5) 0.018(4) -0.005(5) -0.010(5)

loop_
_atom_type_symbol
_atom_type_description
_atom_type_scat_dispersion_real
_atom_type_scat_dispersion_imag
_atom_type_scat_source
C C 0.0033 0.0016 'International Tables Vol C Tables 4.2.6.8 and 6.1.1.4'
H H 0.0000 0.0000 'International Tables Vol C Tables 4.2.6.8 and 6.1.1.4'
N N 0.0061 0.0033 'International Tables Vol C Tables 4.2.6.8 and 6.1.1.4'
O O 0.0106 0.0060 'International Tables Vol C Tables 4.2.6.8 and 6.1.1.4'

loop_
_geom_angle_atom_site_label_1
_geom_angle_atom_site_label_2
_geom_angle_atom_site_label_3
_geom_angle
C1 O1 H1 109.5
C31 O2 H2 109.5
C10 N1 C3 119.4(6)
C10 N1 C16 119.3(6)
C3 N1 C16 120.5(5)
C25 N2 C24 123.0(7)
C25 N2 H2A 118.5
C24 N2 H2A 118.5
C48 N3 C54 119.9(5)
C48 N3 C41 120.8(6)
C54 N3 C41 118.5(5)
C34 N4 C33 123.7(7)
C34 N4 H4 118.1
C33 N4 H4 118.1
O1 C1 C2 111.8(6)
O1 C1 H1A 109.3
C2 C1 H1A 109.3
O1 C1 H1B 109.3
C2 C1 H1B 109.3
H1A C1 H1B 107.9
C1 C2 C24 112.0(5)
C1 C2 C3 115.7(6)
C24 C2 C3 114.2(6)
C1 C2 H2B 104.4
C24 C2 H2B 104.4
C3 C2 H2B 104.4
N1 C3 C4 113.4(6)
N1 C3 C2 107.7(6)
C4 C3 C2 117.2(6)
N1 C3 H3 105.9
C4 C3 H3 105.9
C2 C3 H3 105.9
C9 C4 C5 118.6(7)
C9 C4 C3 123.4(7)
C5 C4 C3 117.8(7)
C6 C5 C4 118.9(9)
C6 C5 H5 120.6
C4 C5 H5 120.6
C7 C6 C5 122.5(9)
C7 C6 H6 118.7
C5 C6 H6 118.7
C6 C7 C8 118.1(9)
C6 C7 H7 121.0
C8 C7 H7 121.0
C9 C8 C7 120.1(9)
C9 C8 H8 120.0
C7 C8 H8 120.0
C4 C9 C8 121.9(8)
C4 C9 H9 119.1
C8 C9 H9 119.1
N1 C10 C15 121.0(7)
N1 C10 C11 121.1(6)
C15 C10 C11 117.9(6)
C10 C11 C12 120.4(8)
C10 C11 H11 119.8
C12 C11 H11 119.8
C13 C12 C11 120.4(10)
C13 C12 H12 119.8
C11 C12 H12 119.8
C14 C13 C12 118.7(8)
C14 C13 H13 120.6
C12 C13 H13 120.6
C13 C14 C15 122.8(9)
C13 C14 H14 118.6
C15 C14 H14 118.6
C14 C15 C10 119.8(9)
C14 C15 H15 120.1
C10 C15 H15 120.1
N1 C16 C17 112.6(6)
N1 C16 C23 109.8(6)
C17 C16 C23 113.5(6)
N1 C16 H16 106.8
C17 C16 H16 106.8
C23 C16 H16 106.8
C18 C17 C22 117.3(8)
C18 C17 C16 124.4(6)
C22 C17 C16 118.3(8)
C17 C18 C19 120.9(8)
C17 C18 H18 119.6
C19 C18 H18 119.6
C20 C19 C18 121.4(10)
C20 C19 H19 119.3
C18 C19 H19 119.3
C21 C20 C19 118.8(10)
C21 C20 H20 120.6
C19 C20 H20 120.6
C20 C21 C22 120.7(11)
C20 C21 H21 119.7
C22 C21 H21 119.7
C21 C22 C17 120.8(12)
C21 C22 H22 119.6
C17 C22 H22 119.6
C24 C23 C16 113.1(6)
C24 C23 H23A 109.0
C16 C23 H23A 109.0
C24 C23 H23B 109.0
C16 C23 H23B 109.0
H23A C23 H23B 107.8
N2 C24 C23 114.8(6)
N2 C24 C2 110.0(6)
C23 C24 C2 111.8(6)
N2 C24 H24 106.6
C23 C24 H24 106.6
C2 C24 H24 106.6
C30 C25 N2 124.0(7)
C30 C25 C26 119.0(7)
N2 C25 C26 116.8(7)
C25 C26 C27 118.1(9)
C25 C26 H26 121.0
C27 C26 H26 121.0
C28 C27 C26 121.8(10)
C28 C27 H27 119.1
C26 C27 H27 119.1
C27 C28 C29 119.6(9)
C27 C28 H28 120.2
C29 C28 H28 120.2
C28 C29 C30 120.5(10)
C28 C29 H29 119.7
C30 C29 H29 119.7
C29 C30 C25 120.7(10)
C29 C30 H30 119.6
C25 C30 H30 119.6
O2 C31 C32 113.6(7)
O2 C31 H31A 108.8
C32 C31 H31A 108.8
O2 C31 H31B 108.8
C32 C31 H31B 108.8
H31A C31 H31B 107.7
C31 C32 C33 113.4(6)
C31 C32 C54 117.7(7)
C33 C32 C54 111.2(6)
C31 C32 H32 104.3
C33 C32 H32 104.3
C54 C32 H32 104.3
N4 C33 C40 114.1(6)
N4 C33 C32 110.8(7)
C40 C33 C32 112.5(5)
N4 C33 H33 106.2
C40 C33 H33 106.2
C32 C33 H33 106.2
C35 C34 C39 118.9(8)
C35 C34 N4 122.5(9)
C39 C34 N4 118.5(9)
C36 C35 C34 118.5(10)
C36 C35 H35 120.8
C34 C35 H35 120.8
C37 C36 C35 122.9(11)
C37 C36 H36 118.6
C35 C36 H36 118.6
C36 C37 C38 118.3(9)
C36 C37 H37 120.9
C38 C37 H37 120.9
C37 C38 C39 121.3(11)
C37 C38 H38 119.3
C39 C38 H38 119.3
C38 C39 C34 120.0(10)
C38 C39 H39 120.0
C34 C39 H39 120.0
C33 C40 C41 112.5(6)
C33 C40 H40A 109.1
C41 C40 H40A 109.1
C33 C40 H40B 109.1
C41 C40 H40B 109.1
H40A C40 H40B 107.8
N3 C41 C42 113.5(6)
N3 C41 C40 110.4(6)
C42 C41 C40 113.3(6)
N3 C41 H41 106.3
C42 C41 H41 106.3
C40 C41 H41 106.3
C47 C42 C43 116.5(8)
C47 C42 C41 123.8(7)
C43 C42 C41 119.7(8)
C44 C43 C42 122.5(12)
C44 C43 H43 118.7
C42 C43 H43 118.7
C43 C44 C45 119.7(11)
C43 C44 H44 120.2
C45 C44 H44 120.2
C46 C45 C44 117.2(10)
C46 C45 H45 121.4
C44 C45 H45 121.4
C45 C46 C47 122.0(11)
C45 C46 H46 119.0
C47 C46 H46 119.0
C42 C47 C46 122.1(9)
C42 C47 H47 119.0
C46 C47 H47 119.0
C53 C48 N3 122.0(7)
C53 C48 C49 118.1(7)
N3 C48 C49 119.8(7)
C50 C49 C48 119.2(9)
C50 C49 H49 120.4
C48 C49 H49 120.4
C51 C50 C49 124.3(10)
C51 C50 H50 117.9
C49 C50 H50 117.9
C50 C51 C52 116.5(9)
C50 C51 H51 121.7
C52 C51 H51 121.7
C53 C52 C51 122.7(10)
C53 C52 H52 118.7
C51 C52 H52 118.7
C48 C53 C52 119.0(8)
C48 C53 H53 120.5
C52 C53 H53 120.5
N3 C54 C55 114.8(6)
N3 C54 C32 109.0(6)
C55 C54 C32 116.1(6)
N3 C54 H54 105.3
C55 C54 H54 105.3
C32 C54 H54 105.3
C60 C55 C56 117.7(8)
C60 C55 C54 120.5(8)
C56 C55 C54 121.7(7)
C57 C56 C55 122.3(11)
C57 C56 H56 118.9
C55 C56 H56 118.9
C56 C57 C58 119.7(14)
C56 C57 H57 120.1
C58 C57 H57 120.1
C59 C58 C57 119.6(11)
C59 C58 H58 120.2
C57 C58 H58 120.2
C58 C59 C60 120.3(11)
C58 C59 H59 119.8
C60 C59 H59 119.8
C55 C60 C59 120.2(12)
C55 C60 H60 119.9
C59 C60 H60 119.9

loop_
_geom_bond_atom_site_label_1
_geom_bond_atom_site_label_2
_geom_bond_distance
O1 C1 1.400(10)
O1 H1 0.8200
O2 C31 1.410(11)
O2 H2 0.8200
N1 C10 1.395(8)
N1 C3 1.465(8)
N1 C16 1.465(10)
N2 C25 1.387(9)
N2 C24 1.460(11)
N2 H2A 0.8600
N3 C48 1.391(9)
N3 C54 1.437(9)
N3 C41 1.472(9)
N4 C34 1.404(10)
N4 C33 1.450(11)
N4 H4 0.8600
C1 C2 1.502(11)
C1 H1A 0.9700
C1 H1B 0.9700
C2 C24 1.533(10)
C2 C3 1.541(9)
C2 H2B 0.9800
C3 C4 1.512(10)
C3 H3 0.9800
C4 C9 1.373(11)
C4 C5 1.400(11)
C5 C6 1.389(14)
C5 H5 0.9300
C6 C7 1.376(16)
C6 H6 0.9300
C7 C8 1.386(14)
C7 H7 0.9300
C8 C9 1.385(12)
C8 H8 0.9300
C9 H9 0.9300
C10 C15 1.397(11)
C10 C11 1.407(11)
C11 C12 1.413(11)
C11 H11 0.9300
C12 C13 1.379(14)
C12 H12 0.9300
C13 C14 1.359(15)
C13 H13 0.9300
C14 C15 1.391(13)
C14 H14 0.9300
C15 H15 0.9300
C16 C17 1.519(11)
C16 C23 1.553(10)
C16 H16 0.9800
C17 C18 1.367(11)
C17 C22 1.396(12)
C18 C19 1.384(13)
C18 H18 0.9300
C19 C20 1.362(17)
C19 H19 0.9300
C20 C21 1.35(2)
C20 H20 0.9300
C21 C22 1.388(19)
C21 H21 0.9300
C22 H22 0.9300
C23 C24 1.503(11)
C23 H23A 0.9700
C23 H23B 0.9700
C24 H24 0.9800
C25 C30 1.378(12)
C25 C26 1.401(12)
C26 C27 1.402(13)
C26 H26 0.9300
C27 C28 1.341(16)
C27 H27 0.9300
C28 C29 1.369(17)
C28 H28 0.9300
C29 C30 1.371(13)
C29 H29 0.9300
C30 H30 0.9300
C31 C32 1.468(12)
C31 H31A 0.9700
C31 H31B 0.9700
C32 C33 1.533(10)
C32 C54 1.559(10)
C32 H32 0.9800
C33 C40 1.510(11)
C33 H33 0.9800
C34 C35 1.389(14)
C34 C39 1.391(14)
C35 C36 1.384(15)
C35 H35 0.9300
C36 C37 1.354(19)
C36 H36 0.9300
C37 C38 1.363(17)
C37 H37 0.9300
C38 C39 1.378(15)
C38 H38 0.9300
C39 H39 0.9300
C40 C41 1.542(10)
C40 H40A 0.9700
C40 H40B 0.9700
C41 C42 1.525(11)
C41 H41 0.9800
C42 C47 1.361(12)
C42 C43 1.377(12)
C43 C44 1.358(17)
C43 H43 0.9300
C44 C45 1.42(2)
C44 H44 0.9300
C45 C46 1.339(17)
C45 H45 0.9300
C46 C47 1.371(13)
C46 H46 0.9300
C47 H47 0.9300
C48 C53 1.389(11)
C48 C49 1.409(11)
C49 C50 1.381(12)
C49 H49 0.9300
C50 C51 1.324(17)
C50 H50 0.9300
C51 C52 1.395(17)
C51 H51 0.9300
C52 C53 1.390(12)
C52 H52 0.9300
C53 H53 0.9300
C54 C55 1.531(11)
C54 H54 0.9800
C55 C60 1.385(12)
C55 C56 1.388(13)
C56 C57 1.355(15)
C56 H56 0.9300
C57 C58 1.38(2)
C57 H57 0.9300
C58 C59 1.37(2)
C58 H58 0.9300
C59 C60 1.391(18)
C59 H59 0.9300
C60 H60 0.9300
